data_4027721
loop_
_publ_author_name
'Dipankar Dhara'
'Krishnanka S. Gayen'
'Saikat Khamarui'
'Palash Pandit'
'Sukla Ghosh'
'Dilip K. Maiti'

_publ_section_title
;
 CeCl3.7H2O Catalyzed C-C and C-N Bond-Forming Cascade Cyclization with
 Subsequent Side-Chain Functionalization and Rearrangement: A Domino
 Approach to Pentasubstituted Pyrrole Analogues
;
_journal_name_full 'Journal of Organic Chemistry'
_journal_page_first 10441
_journal_page_last 10449
_journal_paper_doi 10.1021/jo301796r
_journal_volume 77
_journal_year 2012
_chemical_formula_sum 'C61 H63 N3 O4'
_chemical_formula_weight 902.14
_chemical_name_systematic
; 
 ? 
;
_space_group_IT_number 14
_symmetry_cell_setting monoclinic
_symmetry_space_group_name_Hall '-P 2yn'
_symmetry_space_group_name_H-M 'P 1 21/n 1'
_atom_sites_solution_hydrogens geom
_atom_sites_solution_primary direct
_atom_sites_solution_secondary difmap
_audit_creation_method SHELXL-97
_cell_angle_alpha 90.00
_cell_angle_beta 106.236(5)
_cell_angle_gamma 90.00
_cell_formula_units_Z 4
_cell_length_a 16.6227(16)
_cell_length_b 14.4517(14)
_cell_length_c 21.3942(19)
_cell_measurement_reflns_used 4027
_cell_measurement_temperature 296(2)
_cell_measurement_theta_max 21.670
_cell_volume 4934.5(8)
_computing_cell_refinement 'Apex 2, Bruker Kappa'
_computing_data_collection 'Apex 2, Bruker Kappa'
_computing_data_reduction 'Apex 2, Bruker Kappa'
_computing_molecular_graphics PLATON(Spek,2004)
_computing_structure_refinement 'SHELXL-97 (Sheldrick, 1997)'
_computing_structure_solution 'SHELXS-97 (Sheldrick, 1990)'
_diffrn_ambient_temperature 296(2)
_diffrn_measured_fraction_theta_full 0.985
_diffrn_measured_fraction_theta_max 0.985
_diffrn_measurement_device_type 'Bruker Kappa Apex 2'
_diffrn_measurement_method 'Difference vectors'
_diffrn_radiation_monochromator graphite
_diffrn_radiation_source 'fine-focus sealed tube'
_diffrn_radiation_type MoK\a
_diffrn_radiation_wavelength 0.71073
_diffrn_reflns_av_R_equivalents 0.0740
_diffrn_reflns_av_sigmaI/netI 0.0520
_diffrn_reflns_limit_h_max 17
_diffrn_reflns_limit_h_min -16
_diffrn_reflns_limit_k_max 15
_diffrn_reflns_limit_k_min -14
_diffrn_reflns_limit_l_max 22
_diffrn_reflns_limit_l_min -22
_diffrn_reflns_number 43766
_diffrn_reflns_theta_full 21.67
_diffrn_reflns_theta_max 21.67
_diffrn_reflns_theta_min 1.38
_exptl_absorpt_coefficient_mu 0.075
_exptl_absorpt_correction_T_max 0.996
_exptl_absorpt_correction_T_min 0.996
_exptl_absorpt_correction_type none
_exptl_crystal_colour colorless
_exptl_crystal_density_diffrn 1.214
_exptl_crystal_description cubic
_exptl_crystal_F_000 1928
_exptl_crystal_size_max 0.30
_exptl_crystal_size_mid 0.05
_exptl_crystal_size_min 0.05
_refine_diff_density_max 0.453
_refine_diff_density_min -0.256
_refine_diff_density_rms 0.057
_refine_ls_extinction_method none
_refine_ls_goodness_of_fit_ref 1.174
_refine_ls_hydrogen_treatment constr
_refine_ls_matrix_type full
_refine_ls_number_parameters 618
_refine_ls_number_reflns 5709
_refine_ls_number_restraints 0
_refine_ls_restrained_S_all 1.174
_refine_ls_R_factor_all 0.0904
_refine_ls_R_factor_gt 0.0594
_refine_ls_shift/su_max 0.026
_refine_ls_shift/su_mean 0.000
_refine_ls_structure_factor_coef Fsqd
_refine_ls_weighting_details 'calc w=1/[\s^2^(Fo^2^)+(0.1000P)^2^+0.8710P] where P=(Fo^2^+2Fc^2^)/3'
_refine_ls_weighting_scheme calc
_refine_ls_wR_factor_gt 0.1501
_refine_ls_wR_factor_ref 0.1842
_reflns_number_gt 4027
_reflns_number_total 5709
_reflns_threshold_expression >2sigma(I)
_cod_data_source_file jo301796r_si_001_2.cif
_cod_data_source_block dd182_0m
_cod_database_code 4027721

loop_
_symmetry_equiv_pos_as_xyz
'x, y, z'
'-x+1/2, y+1/2, -z+1/2'
'-x, -y, -z'
'x-1/2, -y-1/2, z-1/2'

loop_
_atom_site_label
_atom_site_type_symbol
_atom_site_fract_x
_atom_site_fract_y
_atom_site_fract_z
_atom_site_U_iso_or_equiv
_atom_site_adp_type
_atom_site_occupancy
_atom_site_symmetry_multiplicity
_atom_site_calc_flag
_atom_site_refinement_flags
C11 C 0.87836(19) 0.8571(2) 0.92032(15) 0.0464(8) Uani 1 1 d .
C10 C 0.8856(2) 0.9429(2) 0.89584(15) 0.0474(8) Uani 1 1 d .
C36 C 0.64835(19) 0.9613(2) 0.98277(15) 0.0488(8) Uani 1 1 d .
C9 C 0.84596(19) 0.9647(2) 0.98718(15) 0.0460(8) Uani 1 1 d .
C37 C 0.6032(2) 0.8488(2) 1.03814(15) 0.0505(9) Uani 1 1 d .
C13 C 0.8570(2) 1.1049(2) 0.92263(15) 0.0474(8) Uani 1 1 d .
C14 C 0.7958(2) 1.1346(2) 0.86858(16) 0.0533(9) Uani 1 1 d .
H14 H 0.7607 1.0919 0.8416 0.064 Uiso 1 1 calc R
C39 C 0.63241(19) 0.8831(2) 0.94398(15) 0.0489(8) Uani 1 1 d .
C40 C 0.6443(2) 1.0007(2) 1.09476(16) 0.0523(9) Uani 1 1 d .
C12 C 0.85412(19) 0.8711(2) 0.97912(14) 0.0463(8) Uani 1 1 d .
C53 C 0.5861(2) 0.7139(2) 0.96116(15) 0.0511(9) Uani 1 1 d .
C17 C 0.8987(2) 1.2613(3) 0.94731(18) 0.0655(10) Uani 1 1 d .
H17 H 0.9337 1.3040 0.9743 0.079 Uiso 1 1 calc R
C35 C 0.6796(2) 1.0543(2) 0.97058(15) 0.0536(9) Uani 1 1 d .
H35A H 0.6889 1.0542 0.9278 0.064 Uiso 1 1 calc R
H35B H 0.6363 1.0996 0.9699 0.064 Uiso 1 1 calc R
C2 C 0.7157(2) 1.2445(2) 1.01307(19) 0.0635(10) Uani 1 1 d .
H2 H 0.6828 1.2363 0.9705 0.076 Uiso 1 1 calc R
C38 C 0.60498(19) 0.8116(2) 0.97962(15) 0.0504(9) Uani 1 1 d .
C8 C 0.8236(2) 1.0171(2) 1.04035(15) 0.0522(9) Uani 1 1 d .
H8A H 0.8078 0.9732 1.0691 0.063 Uiso 1 1 calc R
H8B H 0.8730 1.0497 1.0656 0.063 Uiso 1 1 calc R
C26 C 0.8870(2) 0.7697(2) 0.88631(15) 0.0510(9) Uani 1 1 d .
C1 C 0.7614(2) 1.1698(2) 1.04669(16) 0.0484(8) Uani 1 1 d .
C44 C 0.7220(2) 1.0393(3) 1.20285(18) 0.0702(11) Uani 1 1 d .
H44 H 0.7654 1.0258 1.2398 0.084 Uiso 1 1 calc R
C21 C 0.9825(2) 1.0325(2) 0.84979(17) 0.0601(9) Uani 1 1 d .
H21 H 1.0078 1.0549 0.8914 0.072 Uiso 1 1 calc R
C41 C 0.5951(2) 1.0776(3) 1.09332(17) 0.0632(10) Uani 1 1 d .
H41 H 0.5517 1.0906 1.0563 0.076 Uiso 1 1 calc R
C59 C 0.6375(2) 0.8808(3) 0.87692(17) 0.0561(9) Uani 1 1 d .
C15 C 0.7868(2) 1.2270(3) 0.85479(18) 0.0615(10) Uani 1 1 d .
H15 H 0.7456 1.2461 0.8179 0.074 Uiso 1 1 calc R
C27 C 0.9613(2) 0.7439(2) 0.87428(17) 0.0621(10) Uani 1 1 d .
H27 H 1.0090 0.7800 0.8900 0.075 Uiso 1 1 calc R
C47 C 0.5754(2) 0.8082(3) 1.09159(15) 0.0563(9) Uani 1 1 d .
C6 C 0.8104(2) 1.1869(3) 1.10948(17) 0.0608(10) Uani 1 1 d .
H6 H 0.8427 1.1396 1.1333 0.073 Uiso 1 1 calc R
C57 C 0.4932(3) 0.5835(3) 0.93913(18) 0.0711(11) Uani 1 1 d .
H57 H 0.4399 0.5593 0.9338 0.085 Uiso 1 1 calc R
C20 C 0.9151(2) 0.9720(2) 0.84002(16) 0.0513(9) Uani 1 1 d .
C32 C 0.8491(2) 0.8019(2) 1.02744(18) 0.0544(9) Uani 1 1 d .
C58 C 0.5076(2) 0.6757(3) 0.95363(16) 0.0621(10) Uani 1 1 d .
H58 H 0.4641 0.7129 0.9584 0.074 Uiso 1 1 calc R
C52 C 0.5202(2) 0.8562(3) 1.11858(17) 0.0707(11) Uani 1 1 d .
H52 H 0.5023 0.9151 1.1034 0.085 Uiso 1 1 calc R
C42 C 0.6098(3) 1.1357(3) 1.14650(19) 0.0707(11) Uani 1 1 d .
H42 H 0.5762 1.1876 1.1450 0.085 Uiso 1 1 calc R
C16 C 0.8367(3) 1.2926(2) 0.89352(18) 0.0626(10) Uani 1 1 d .
C18 C 0.9095(2) 1.1688(2) 0.96146(16) 0.0559(9) Uani 1 1 d .
H18 H 0.9522 1.1492 0.9972 0.067 Uiso 1 1 calc R
C5 C 0.8117(3) 1.2733(3) 1.1371(2) 0.0757(12) Uani 1 1 d .
H5 H 0.8450 1.2825 1.1795 0.091 Uiso 1 1 calc R
C31 C 0.8183(2) 0.7128(2) 0.86281(17) 0.0639(10) Uani 1 1 d .
H31 H 0.7680 0.7277 0.8714 0.077 Uiso 1 1 calc R
C48 C 0.6002(3) 0.7205(3) 1.11485(18) 0.0737(11) Uani 1 1 d .
H48 H 0.6369 0.6873 1.0977 0.088 Uiso 1 1 calc R
C22 C 1.0124(3) 1.0600(3) 0.7987(2) 0.0778(12) Uani 1 1 d .
H22 H 1.0577 1.1003 0.8058 0.093 Uiso 1 1 calc R
C25 C 0.8786(2) 0.9398(3) 0.77793(17) 0.0669(10) Uani 1 1 d .
H25 H 0.8337 0.8990 0.7704 0.080 Uiso 1 1 calc R
C28 C 0.9653(3) 0.6651(3) 0.8393(2) 0.0792(12) Uani 1 1 d .
H28 H 1.0160 0.6484 0.8320 0.095 Uiso 1 1 calc R
C55 C 0.6347(3) 0.5637(3) 0.93978(18) 0.0746(11) Uani 1 1 d .
H55 H 0.6781 0.5260 0.9353 0.090 Uiso 1 1 calc R
C45 C 0.7068(2) 0.9810(3) 1.15000(16) 0.0589(9) Uani 1 1 d .
H45 H 0.7392 0.9280 1.1519 0.071 Uiso 1 1 calc R
C54 C 0.6490(2) 0.6558(3) 0.95373(17) 0.0648(10) Uani 1 1 d .
H54 H 0.7022 0.6798 0.9583 0.078 Uiso 1 1 calc R
C30 C 0.8224(3) 0.6352(3) 0.82726(19) 0.0759(12) Uani 1 1 d .
H30 H 0.7750 0.5987 0.8113 0.091 Uiso 1 1 calc R
C33 C 0.8741(3) 0.6443(3) 1.05874(19) 0.0788(12) Uani 1 1 d .
H33A H 0.8195 0.6360 1.0659 0.095 Uiso 1 1 calc R
H33B H 0.9141 0.6593 1.1000 0.095 Uiso 1 1 calc R
C29 C 0.8966(3) 0.6113(3) 0.8151(2) 0.0815(13) Uani 1 1 d .
H29 H 0.8997 0.5590 0.7906 0.098 Uiso 1 1 calc R
C56 C 0.5564(3) 0.5268(3) 0.93239(17) 0.0762(12) Uani 1 1 d .
H56 H 0.5464 0.4643 0.9230 0.091 Uiso 1 1 calc R
C4 C 0.7659(3) 1.3463(3) 1.1045(3) 0.0795(12) Uani 1 1 d .
C43 C 0.6740(3) 1.1174(3) 1.20206(19) 0.0733(11) Uani 1 1 d .
C3 C 0.7186(3) 1.3295(3) 1.0418(2) 0.0776(12) Uani 1 1 d .
H3 H 0.6875 1.3777 1.0180 0.093 Uiso 1 1 calc R
C60 C 0.6129(3) 0.7918(3) 0.78015(18) 0.0882(13) Uani 1 1 d .
H60A H 0.6595 0.8271 0.7736 0.106 Uiso 1 1 calc R
H60B H 0.6218 0.7273 0.7715 0.106 Uiso 1 1 calc R
C24 C 0.9086(3) 0.9678(3) 0.72669(19) 0.0850(13) Uani 1 1 d .
H24 H 0.8834 0.9461 0.6849 0.102 Uiso 1 1 calc R
C49 C 0.5711(3) 0.6818(3) 1.1632(2) 0.0950(15) Uani 1 1 d .
H49 H 0.5876 0.6224 1.1781 0.114 Uiso 1 1 calc R
C23 C 0.9750(3) 1.0272(3) 0.7374(2) 0.0903(14) Uani 1 1 d .
H23 H 0.9949 1.0456 0.7028 0.108 Uiso 1 1 calc R
C46 C 0.6928(3) 1.1837(4) 1.2591(2) 0.1104(17) Uani 1 1 d .
H46A H 0.6735 1.1576 1.2936 0.166 Uiso 1 1 calc R
H46B H 0.6646 1.2414 1.2456 0.166 Uiso 1 1 calc R
H46C H 0.7521 1.1941 1.2743 0.166 Uiso 1 1 calc R
C19 C 0.8247(3) 1.3943(3) 0.8790(2) 0.1013(15) Uani 1 1 d .
H19A H 0.8022 1.4032 0.8330 0.152 Uiso 1 1 calc R
H19B H 0.8777 1.4254 0.8938 0.152 Uiso 1 1 calc R
H19C H 0.7866 1.4192 0.9011 0.152 Uiso 1 1 calc R
C34 C 0.8997(4) 0.5591(3) 1.0318(3) 0.1170(18) Uani 1 1 d .
H34A H 0.8591 0.5441 0.9915 0.176 Uiso 1 1 calc R
H34B H 0.9035 0.5093 1.0621 0.176 Uiso 1 1 calc R
H34C H 0.9534 0.5685 1.0241 0.176 Uiso 1 1 calc R
C51 C 0.4919(3) 0.8177(4) 1.1673(2) 0.0919(14) Uani 1 1 d .
H51 H 0.4554 0.8508 1.1849 0.110 Uiso 1 1 calc R
C50 C 0.5171(4) 0.7314(5) 1.1898(2) 0.1051(17) Uani 1 1 d .
H50 H 0.4982 0.7057 1.2230 0.126 Uiso 1 1 calc R
C7 C 0.7668(4) 1.4402(3) 1.1362(3) 0.133(2) Uani 1 1 d .
H7A H 0.7475 1.4864 1.1031 0.199 Uiso 1 1 calc R
H7B H 0.8229 1.4548 1.1613 0.199 Uiso 1 1 calc R
H7C H 0.7307 1.4390 1.1642 0.199 Uiso 1 1 calc R
C61 C 0.5378(4) 0.8227(5) 0.7359(2) 0.141(2) Uani 1 1 d .
H61A H 0.4916 0.7872 0.7418 0.211 Uiso 1 1 calc R
H61B H 0.5412 0.8148 0.6922 0.211 Uiso 1 1 calc R
H61C H 0.5294 0.8869 0.7437 0.211 Uiso 1 1 calc R
N3 N 0.62906(16) 0.94054(19) 1.03944(12) 0.0513(7) Uani 1 1 d .
N1 N 0.75622(16) 1.08329(18) 1.01800(12) 0.0506(7) Uani 1 1 d .
N2 N 0.86630(16) 1.00839(17) 0.93686(12) 0.0482(7) Uani 1 1 d .
O2 O 0.87120(15) 0.71728(16) 1.01252(11) 0.0636(7) Uani 1 1 d .
O4 O 0.61126(17) 0.80163(18) 0.84705(11) 0.0723(7) Uani 1 1 d .
O3 O 0.6619(2) 0.9428(2) 0.84948(13) 0.0969(10) Uani 1 1 d .
O1 O 0.8297(2) 0.81539(18) 1.07683(14) 0.0887(9) Uani 1 1 d .

loop_
_atom_site_aniso_label
_atom_site_aniso_U_11
_atom_site_aniso_U_22
_atom_site_aniso_U_33
_atom_site_aniso_U_23
_atom_site_aniso_U_13
_atom_site_aniso_U_12
C11 0.034(2) 0.054(2) 0.052(2) -0.0016(17) 0.0123(15) 0.0021(15)
C10 0.042(2) 0.051(2) 0.0512(19) -0.0024(17) 0.0148(16) 0.0041(16)
C36 0.033(2) 0.062(2) 0.052(2) 0.0017(18) 0.0115(15) -0.0014(16)
C9 0.034(2) 0.054(2) 0.0510(19) 0.0009(17) 0.0122(15) 0.0039(15)
C37 0.034(2) 0.062(2) 0.056(2) 0.0018(17) 0.0132(16) -0.0016(16)
C13 0.043(2) 0.050(2) 0.053(2) -0.0035(17) 0.0196(17) 0.0005(17)
C14 0.047(2) 0.056(2) 0.058(2) -0.0025(17) 0.0163(18) -0.0016(17)
C39 0.034(2) 0.062(2) 0.052(2) 0.0015(18) 0.0128(15) -0.0011(16)
C40 0.041(2) 0.066(2) 0.052(2) -0.0029(18) 0.0163(18) -0.0025(18)
C12 0.031(2) 0.056(2) 0.051(2) 0.0025(16) 0.0107(15) 0.0028(15)
C53 0.042(2) 0.059(2) 0.053(2) 0.0007(16) 0.0141(16) -0.0034(18)
C17 0.065(3) 0.060(3) 0.075(3) -0.011(2) 0.025(2) -0.012(2)
C35 0.043(2) 0.058(2) 0.058(2) 0.0017(16) 0.0101(17) 0.0013(17)
C2 0.056(3) 0.060(2) 0.080(3) 0.001(2) 0.029(2) 0.004(2)
C38 0.031(2) 0.066(2) 0.054(2) 0.0027(18) 0.0110(15) 0.0025(16)
C8 0.042(2) 0.061(2) 0.054(2) -0.0012(17) 0.0141(16) 0.0056(17)
C26 0.051(2) 0.049(2) 0.056(2) 0.0019(16) 0.0190(18) 0.0033(18)
C1 0.041(2) 0.053(2) 0.059(2) -0.0040(18) 0.0273(17) -0.0032(17)
C44 0.050(3) 0.106(3) 0.054(2) -0.001(2) 0.0138(18) -0.005(2)
C21 0.051(2) 0.072(2) 0.060(2) 0.0008(18) 0.0205(18) 0.003(2)
C41 0.046(2) 0.082(3) 0.062(2) -0.001(2) 0.0161(18) 0.007(2)
C59 0.043(2) 0.066(3) 0.062(2) -0.001(2) 0.0189(17) -0.0109(18)
C15 0.055(2) 0.063(3) 0.067(2) 0.007(2) 0.0183(19) 0.006(2)
C27 0.051(3) 0.064(2) 0.077(2) -0.0052(19) 0.030(2) -0.0004(18)
C47 0.043(2) 0.074(3) 0.050(2) 0.0028(19) 0.0097(17) -0.0105(19)
C6 0.045(2) 0.072(3) 0.068(2) -0.010(2) 0.0207(19) -0.0058(18)
C57 0.062(3) 0.080(3) 0.074(3) 0.001(2) 0.022(2) -0.022(2)
C20 0.048(2) 0.055(2) 0.055(2) 0.0006(17) 0.0205(18) 0.0065(17)
C32 0.043(2) 0.060(3) 0.062(2) 0.0009(19) 0.0162(18) 0.0022(17)
C58 0.051(3) 0.073(3) 0.066(2) 0.0035(19) 0.0229(18) -0.005(2)
C52 0.051(3) 0.099(3) 0.066(2) 0.000(2) 0.024(2) -0.010(2)
C42 0.061(3) 0.080(3) 0.078(3) -0.013(2) 0.030(2) 0.005(2)
C16 0.069(3) 0.051(2) 0.074(3) 0.002(2) 0.030(2) 0.002(2)
C18 0.044(2) 0.061(3) 0.063(2) -0.0011(19) 0.0166(17) -0.0009(19)
C5 0.066(3) 0.087(3) 0.083(3) -0.030(3) 0.036(2) -0.020(2)
C31 0.052(3) 0.066(2) 0.077(2) -0.006(2) 0.0249(19) -0.003(2)
C48 0.071(3) 0.079(3) 0.070(3) 0.010(2) 0.017(2) -0.009(2)
C22 0.066(3) 0.098(3) 0.080(3) 0.005(2) 0.037(2) -0.007(2)
C25 0.066(3) 0.079(3) 0.058(2) -0.004(2) 0.020(2) -0.002(2)
C28 0.074(3) 0.072(3) 0.107(3) -0.011(2) 0.050(3) 0.005(2)
C55 0.070(3) 0.074(3) 0.087(3) -0.007(2) 0.032(2) 0.003(2)
C45 0.046(2) 0.078(2) 0.055(2) 0.004(2) 0.0175(19) 0.0005(18)
C54 0.053(3) 0.068(3) 0.076(2) -0.002(2) 0.0219(19) -0.002(2)
C30 0.078(3) 0.062(3) 0.090(3) -0.015(2) 0.028(2) -0.018(2)
C33 0.094(3) 0.064(3) 0.079(3) 0.018(2) 0.025(2) 0.006(2)
C29 0.109(4) 0.057(3) 0.092(3) -0.008(2) 0.049(3) 0.000(3)
C56 0.097(4) 0.070(3) 0.065(2) -0.004(2) 0.028(2) -0.013(3)
C4 0.078(3) 0.062(3) 0.116(4) -0.027(3) 0.055(3) -0.010(2)
C43 0.058(3) 0.105(3) 0.064(3) -0.019(2) 0.029(2) -0.011(2)
C3 0.073(3) 0.059(3) 0.113(4) -0.005(2) 0.046(3) 0.003(2)
C60 0.083(4) 0.124(4) 0.060(3) -0.013(2) 0.024(2) -0.015(3)
C24 0.099(4) 0.103(3) 0.057(2) -0.004(2) 0.027(2) -0.007(3)
C49 0.102(4) 0.096(3) 0.079(3) 0.029(3) 0.012(3) -0.026(3)
C23 0.092(4) 0.116(4) 0.077(3) 0.007(3) 0.048(3) -0.007(3)
C46 0.082(4) 0.159(5) 0.091(3) -0.052(3) 0.028(3) -0.013(3)
C19 0.121(4) 0.065(3) 0.119(4) 0.004(2) 0.036(3) 0.007(3)
C34 0.148(5) 0.063(3) 0.155(5) 0.014(3) 0.067(4) 0.019(3)
C51 0.075(3) 0.133(4) 0.077(3) -0.006(3) 0.038(2) -0.029(3)
C50 0.099(4) 0.144(5) 0.079(3) 0.008(3) 0.037(3) -0.047(4)
C7 0.145(5) 0.089(4) 0.185(6) -0.059(4) 0.081(5) -0.022(3)
C61 0.089(4) 0.248(7) 0.083(3) 0.000(4) 0.020(3) -0.008(4)
N3 0.0376(17) 0.066(2) 0.0521(17) -0.0016(14) 0.0148(13) 0.0005(14)
N1 0.0333(17) 0.0553(17) 0.0608(17) -0.0058(14) 0.0091(13) 0.0058(13)
N2 0.0420(17) 0.0501(18) 0.0534(16) -0.0010(14) 0.0145(13) 0.0028(13)
O2 0.0731(18) 0.0532(15) 0.0699(15) 0.0093(12) 0.0287(13) 0.0078(12)
O4 0.082(2) 0.0810(19) 0.0572(16) -0.0107(13) 0.0240(13) -0.0202(15)
O3 0.132(3) 0.095(2) 0.0742(18) -0.0136(16) 0.0463(18) -0.048(2)
O1 0.131(3) 0.0731(18) 0.0810(19) 0.0091(15) 0.0614(19) 0.0115(17)

loop_
_atom_type_symbol
_atom_type_description
_atom_type_scat_dispersion_real
_atom_type_scat_dispersion_imag
_atom_type_scat_source
C C 0.0033 0.0016 'International Tables Vol C Tables 4.2.6.8 and 6.1.1.4'
H H 0.0000 0.0000 'International Tables Vol C Tables 4.2.6.8 and 6.1.1.4'
N N 0.0061 0.0033 'International Tables Vol C Tables 4.2.6.8 and 6.1.1.4'
O O 0.0106 0.0060 'International Tables Vol C Tables 4.2.6.8 and 6.1.1.4'

loop_
_geom_angle_atom_site_label_1
_geom_angle_atom_site_label_2
_geom_angle_atom_site_label_3
_geom_angle
C10 C11 C12 106.5(3)
C10 C11 C26 123.7(3)
C12 C11 C26 129.6(3)
C11 C10 N2 108.5(3)
C11 C10 C20 130.9(3)
N2 C10 C20 120.4(3)
N3 C36 C39 107.4(3)
N3 C36 C35 122.1(3)
C39 C36 C35 130.5(3)
N2 C9 C12 107.5(3)
N2 C9 C8 122.1(3)
C12 C9 C8 130.3(3)
C38 C37 N3 107.8(3)
C38 C37 C47 130.2(3)
N3 C37 C47 121.8(3)
C14 C13 C18 119.5(3)
C14 C13 N2 119.6(3)
C18 C13 N2 120.9(3)
C15 C14 C13 119.7(3)
C36 C39 C38 107.8(3)
C36 C39 C59 123.6(3)
C38 C39 C59 128.4(3)
C45 C40 C41 119.4(3)
C45 C40 N3 120.3(3)
C41 C40 N3 120.3(3)
C9 C12 C11 108.1(3)
C9 C12 C32 124.0(3)
C11 C12 C32 127.5(3)
C54 C53 C58 117.6(3)
C54 C53 C38 120.1(3)
C58 C53 C38 122.3(3)
C18 C17 C16 121.4(3)
N1 C35 C36 114.7(3)
C3 C2 C1 121.1(4)
C37 C38 C39 107.1(3)
C37 C38 C53 124.2(3)
C39 C38 C53 128.5(3)
N1 C8 C9 114.6(3)
C27 C26 C31 117.5(3)
C27 C26 C11 122.3(3)
C31 C26 C11 120.1(3)
N1 C1 C6 122.6(3)
N1 C1 C2 120.8(3)
C6 C1 C2 116.7(3)
C45 C44 C43 121.3(4)
C22 C21 C20 121.0(3)
C40 C41 C42 120.4(3)
O3 C59 O4 121.3(3)
O3 C59 C39 125.7(3)
O4 C59 C39 113.0(3)
C14 C15 C16 122.2(3)
C28 C27 C26 120.5(4)
C48 C47 C52 118.1(3)
C48 C47 C37 121.3(3)
C52 C47 C37 120.6(3)
C5 C6 C1 120.8(4)
C56 C57 C58 120.9(4)
C25 C20 C21 118.5(3)
C25 C20 C10 121.9(3)
C21 C20 C10 119.6(3)
O1 C32 O2 121.0(3)
O1 C32 C12 126.5(3)
O2 C32 C12 112.5(3)
C57 C58 C53 120.8(4)
C51 C52 C47 121.0(4)
C41 C42 C43 120.6(4)
C15 C16 C17 117.2(3)
C15 C16 C19 121.8(4)
C17 C16 C19 120.9(4)
C17 C18 C13 119.9(3)
C4 C5 C6 122.5(4)
C30 C31 C26 121.7(4)
C49 C48 C47 120.7(4)
C23 C22 C21 119.5(4)
C20 C25 C24 120.3(4)
C29 C28 C27 121.1(4)
C54 C55 C56 120.2(4)
C40 C45 C44 120.2(4)
C55 C54 C53 121.6(4)
C31 C30 C29 119.9(4)
O2 C33 C34 107.6(3)
C28 C29 C30 119.2(4)
C57 C56 C55 119.0(4)
C5 C4 C3 116.5(4)
C5 C4 C7 121.7(5)
C3 C4 C7 121.8(5)
C44 C43 C42 118.1(4)
C44 C43 C46 121.3(4)
C42 C43 C46 120.5(4)
C2 C3 C4 122.4(4)
C61 C60 O4 111.9(4)
C23 C24 C25 120.3(4)
C48 C49 C50 120.1(5)
C24 C23 C22 120.5(4)
C50 C51 C52 120.1(5)
C51 C50 C49 119.9(4)
C36 N3 C37 109.7(3)
C36 N3 C40 124.5(3)
C37 N3 C40 125.2(3)
C1 N1 C8 120.2(3)
C1 N1 C35 120.3(3)
C8 N1 C35 119.2(3)
C9 N2 C10 109.5(3)
C9 N2 C13 125.6(3)
C10 N2 C13 124.2(3)
C32 O2 C33 117.7(3)
C59 O4 C60 117.9(3)

loop_
_geom_bond_atom_site_label_1
_geom_bond_atom_site_label_2
_geom_bond_distance
C11 C10 1.364(4)
C11 C12 1.439(4)
C11 C26 1.484(4)
C10 N2 1.388(4)
C10 C20 1.474(4)
C36 N3 1.371(4)
C36 C39 1.383(4)
C36 C35 1.490(4)
C9 N2 1.370(4)
C9 C12 1.374(4)
C9 C8 1.497(4)
C37 C38 1.371(4)
C37 N3 1.392(4)
C37 C47 1.470(5)
C13 C14 1.378(5)
C13 C18 1.378(4)
C13 N2 1.427(4)
C14 C15 1.367(4)
C39 C38 1.432(4)
C39 C59 1.461(5)
C40 C45 1.368(5)
C40 C41 1.376(5)
C40 N3 1.433(4)
C12 C32 1.457(5)
C53 C54 1.383(5)
C53 C58 1.385(5)
C53 C38 1.476(5)
C17 C18 1.372(5)
C17 C16 1.389(5)
C35 N1 1.451(4)
C2 C3 1.368(5)
C2 C1 1.398(5)
C8 N1 1.449(4)
C26 C27 1.382(5)
C26 C31 1.382(5)
C1 N1 1.385(4)
C1 C6 1.385(5)
C44 C45 1.376(5)
C44 C43 1.380(5)
C21 C22 1.380(5)
C21 C20 1.390(5)
C41 C42 1.380(5)
C59 O3 1.201(4)
C59 O4 1.324(4)
C15 C16 1.374(5)
C27 C28 1.374(5)
C47 C48 1.381(5)
C47 C52 1.397(5)
C6 C5 1.379(5)
C57 C56 1.372(6)
C57 C58 1.373(5)
C20 C25 1.378(5)
C32 O1 1.203(4)
C32 O2 1.341(4)
C52 C51 1.376(5)
C42 C43 1.383(5)
C16 C19 1.503(5)
C5 C4 1.372(6)
C31 C30 1.367(5)
C48 C49 1.378(6)
C22 C23 1.370(6)
C25 C24 1.386(5)
C28 C29 1.360(6)
C55 C54 1.370(5)
C55 C56 1.374(6)
C30 C29 1.373(6)
C33 O2 1.437(4)
C33 C34 1.471(6)
C4 C3 1.374(6)
C4 C7 1.516(6)
C43 C46 1.513(5)
C60 C61 1.412(6)
C60 O4 1.446(4)
C24 C23 1.366(6)
C49 C50 1.388(7)
C51 C50 1.361(7)

loop_
_cod_related_entry_id
_cod_related_entry_database
_cod_related_entry_code
1 ChemSpider 30659568
